data_4124388
loop_
_publ_author_name
'Yamada, Yasuhiro'
'Yamada, Takumi'
'Phuong, Le Quang'
'Maruyama, Naoki'
'Nishimura, Hidetaka'
'Wakamiya, Atsushi'
'Murata, Yasujiro'
'Kanemitsu, Yoshihiko'

_publ_section_title
;
 Dynamic Optical Properties of CH3NH3PbI3 Single Crystals As Revealed by
 One- and Two-Photon Excited Photoluminescence Measurements.
;
_journal_name_full 'Journal of the American Chemical Society'
_journal_page_first 150814091520002
_journal_paper_doi 10.1021/jacs.5b04503
_journal_year 2015
_chemical_formula_moiety 'I3 Pb, 4(C0.25 H1.50 N0.25) '
_chemical_formula_sum 'C H6 I3 N Pb'
_chemical_formula_weight 619.96
_chemical_name_common MAPbI3
_chemical_name_systematic
; 
 ? 
;
_space_group_crystal_system tetragonal
_space_group_IT_number 140
_space_group_name_Hall '-I 4 2c'
_space_group_name_H-M_alt 'I 4/m c m'
_symmetry_space_group_name_Hall '-I 4 2c'
_symmetry_space_group_name_H-M 'I 4/m c m'
_atom_sites_solution_hydrogens geom
_atom_sites_solution_primary direct
_atom_sites_solution_secondary difmap
_audit_creation_method SHELXL-97
_cell_angle_alpha 90.00
_cell_angle_beta 90.00
_cell_angle_gamma 90.00
_cell_formula_units_Z 4
_cell_length_a 8.8392(3)
_cell_length_b 8.8392(3)
_cell_length_c 12.6948(5)
_cell_measurement_temperature 253(2)
_cell_measurement_theta_max 25.89
_cell_measurement_theta_min 3.21
_cell_volume 991.86(6)
_computing_cell_refinement HKL2000
_computing_data_collection CrystalClear
_computing_data_reduction HKL2000
_computing_molecular_graphics 'Yadokari-XG 2011 (Wakita Nemoto et al., 2011)'
_computing_publication_material 'Yadokari-XG 2011 (Wakita,Nemoto et al., 2011)'
_computing_structure_refinement 'SHELXL-97 (Sheldrick, 1997)'
_computing_structure_solution 'SHELXS-97 (Sheldrick, 1997)'
_diffrn_ambient_temperature 253(2)
_diffrn_detector_area_resol_mean 7.31
_diffrn_measured_fraction_theta_full 0.996
_diffrn_measured_fraction_theta_max 0.996
_diffrn_measurement_device_type 'Rigaku Mercury'
_diffrn_radiation_monochromator graphite
_diffrn_radiation_source 'fine-focus sealed tube'
_diffrn_radiation_type 'MoKa '
_diffrn_radiation_wavelength 0.71075
_diffrn_reflns_av_R_equivalents 0.0584
_diffrn_reflns_av_sigmaI/netI 0.0189
_diffrn_reflns_limit_h_max 10
_diffrn_reflns_limit_h_min -10
_diffrn_reflns_limit_k_max 10
_diffrn_reflns_limit_k_min -10
_diffrn_reflns_limit_l_max 15
_diffrn_reflns_limit_l_min -15
_diffrn_reflns_number 4361
_diffrn_reflns_theta_full 25.89
_diffrn_reflns_theta_max 25.89
_diffrn_reflns_theta_min 3.21
_exptl_absorpt_coefficient_mu 26.264
_exptl_absorpt_correction_T_max 0.2278
_exptl_absorpt_correction_T_min 0.1020
_exptl_absorpt_correction_type multi-scan
_exptl_absorpt_process_details
;
 MULABS - Empirical Correction for Absorption Anisotropy.
 Blessing, R. H., Acta Cryst., A51, 33-38 (1995).
;
_exptl_crystal_colour black
_exptl_crystal_density_diffrn 4.152
_exptl_crystal_density_method 'not measured'
_exptl_crystal_description block
_exptl_crystal_F_000 1040
_exptl_crystal_size_max 0.16
_exptl_crystal_size_mid 0.14
_exptl_crystal_size_min 0.08
_refine_diff_density_max 2.230
_refine_diff_density_min -3.389
_refine_diff_density_rms 0.476
_refine_ls_extinction_method none
_refine_ls_goodness_of_fit_ref 1.310
_refine_ls_hydrogen_treatment noref
_refine_ls_matrix_type full
_refine_ls_number_parameters 27
_refine_ls_number_reflns 280
_refine_ls_number_restraints 19
_refine_ls_restrained_S_all 1.263
_refine_ls_R_factor_all 0.0554
_refine_ls_R_factor_gt 0.0546
_refine_ls_shift/su_max 0.000
_refine_ls_shift/su_mean 0.000
_refine_ls_structure_factor_coef Fsqd
_refine_ls_weighting_details 'calc w=1/[?^2^(Fo^2^)+(0.0857P)^2^+9.4355P] where P=(Fo^2^+2Fc^2^)/3'
_refine_ls_weighting_scheme calc
_refine_ls_wR_factor_gt 0.1373
_refine_ls_wR_factor_ref 0.1381
_reflns_number_gt 270
_reflns_number_total 280
_reflns_threshold_expression >2sigma(I)
_cod_data_source_file ja5b04503_si_002.cif
_cod_data_source_block MAPbI3
_cod_original_sg_symbol_Hall ' -I 4 2c '
_cod_database_code 4124388

loop_
_symmetry_equiv_pos_as_xyz
'x, y, z'
'-x, -y, z'
'x, -y, -z+1/2'
'-x, y, -z+1/2'
'-y, -x, -z+1/2'
'y, x, -z+1/2'
'y, -x, z'
'-y, x, z'
'x+1/2, y+1/2, z+1/2'
'-x+1/2, -y+1/2, z+1/2'
'x+1/2, -y+1/2, -z+1'
'-x+1/2, y+1/2, -z+1'
'-y+1/2, -x+1/2, -z+1'
'y+1/2, x+1/2, -z+1'
'y+1/2, -x+1/2, z+1/2'
'-y+1/2, x+1/2, z+1/2'
'-x, -y, -z'
'x, y, -z'
'-x, y, z-1/2'
'x, -y, z-1/2'
'y, x, z-1/2'
'-y, -x, z-1/2'
'-y, x, -z'
'y, -x, -z'
'-x+1/2, -y+1/2, -z+1/2'
'x+1/2, y+1/2, -z+1/2'
'-x+1/2, y+1/2, z'
'x+1/2, -y+1/2, z'
'y+1/2, x+1/2, z'
'-y+1/2, -x+1/2, z'
'-y+1/2, x+1/2, -z+1/2'
'y+1/2, -x+1/2, -z+1/2'

loop_
_atom_site_label
_atom_site_type_symbol
_atom_site_fract_x
_atom_site_fract_y
_atom_site_fract_z
_atom_site_U_iso_or_equiv
_atom_site_adp_type
_atom_site_occupancy
_atom_site_symmetry_multiplicity
_atom_site_calc_flag
_atom_site_refinement_flags
_atom_site_disorder_assembly
_atom_site_disorder_group
Pb1 Pb 0.0000 0.0000 0.5000 0.0377(5) Uani 1 8 d S . .
I1 I 0.0000 0.0000 0.2500 0.0717(11) Uani 1 8 d S . .
I2 I 0.2942(2) 0.2058(2) 0.5000 0.0741(8) Uani 1 4 d S . .
C1 C 0.544(10) 0.921(12) 0.784(8) 0.05(2) Uani 0.13 1 d PDU A -1
H1 H 0.6092 1.0021 0.7699 0.080 Uiso 0.13 1 d P B -1
H2 H 0.5573 0.8455 0.7246 0.080 Uiso 0.13 1 d P C -1
H3 H 0.5515 0.8752 0.8463 0.080 Uiso 0.13 1 d P D -1
N1 N 0.389(10) 0.987(14) 0.767(9) 0.05(2) Uani 0.13 1 d PDU A -1
H4 H 0.3247 0.9139 0.7303 0.082 Uiso 0.13 1 d P E -1
H5 H 0.3814 1.0681 0.7343 0.082 Uiso 0.13 1 d P F -1
H6 H 0.3393 0.9908 0.8310 0.082 Uiso 0.13 1 d P G -1

loop_
_atom_site_aniso_label
_atom_site_aniso_U_11
_atom_site_aniso_U_22
_atom_site_aniso_U_33
_atom_site_aniso_U_23
_atom_site_aniso_U_13
_atom_site_aniso_U_12
Pb1 0.0372(6) 0.0372(6) 0.0385(9) 0.000 0.000 0.000
I1 0.0919(16) 0.0919(16) 0.0314(14) 0.000 0.000 0.000
I2 0.0640(10) 0.0640(10) 0.0943(15) 0.000 0.000 -0.0337(10)
C1 0.05(2) 0.05(2) 0.05(2) 0.000(9) 0.001(9) 0.000(9)
N1 0.06(2) 0.05(2) 0.05(2) 0.001(9) -0.002(9) 0.001(9)

loop_
_atom_type_symbol
_atom_type_description
_atom_type_scat_dispersion_real
_atom_type_scat_dispersion_imag
_atom_type_scat_source
C C 0.0033 0.0016 'International Tables Vol C Tables 4.2.6.8 and 6.1.1.4'
H H 0.0000 0.0000 'International Tables Vol C Tables 4.2.6.8 and 6.1.1.4'
N N 0.0061 0.0033 'International Tables Vol C Tables 4.2.6.8 and 6.1.1.4'
I I -0.4742 1.8119 'International Tables Vol C Tables 4.2.6.8 and 6.1.1.4'
Pb Pb -3.3944 10.1111 'International Tables Vol C Tables 4.2.6.8 and 6.1.1.4'

loop_
_geom_angle_atom_site_label_1
_geom_angle_atom_site_label_2
_geom_angle_atom_site_label_3
_geom_angle
_geom_angle_site_symmetry_1
_geom_angle_site_symmetry_3
I2 Pb1 I2 180.0 . 17_556
I2 Pb1 I2 90.0 . 27_545
I2 Pb1 I2 90.0 17_556 27_545
I2 Pb1 I2 90.0 . 11_455
I2 Pb1 I2 90.0 17_556 11_455
I2 Pb1 I2 180.0 27_545 11_455
I2 Pb1 I1 90.0 . 17_556
I2 Pb1 I1 90.0 17_556 17_556
I2 Pb1 I1 90.0 27_545 17_556
I2 Pb1 I1 90.0 11_455 17_556
I2 Pb1 I1 90.0 . .
I2 Pb1 I1 90.0 17_556 .
I2 Pb1 I1 90.0 27_545 .
I2 Pb1 I1 90.0 11_455 .
I1 Pb1 I1 180.0 17_556 .
Pb1 I1 Pb1 180.0 3 .
Pb1 I2 Pb1 159.93(10) 11 .
N1 C1 H1 104(8) . .
N1 C1 H2 105(10) . .
H1 C1 H2 107(9) . .
N1 C1 H3 111(9) . .
H1 C1 H3 118(10) . .
H2 C1 H3 111(10) . .
C1 N1 H4 110(10) . .
C1 N1 H5 118(10) . .
H4 N1 H5 107(10) . .
C1 N1 H6 109(10) . .
H4 N1 H6 100(10) . .
H5 N1 H6 112(10) . .

loop_
_geom_bond_atom_site_label_1
_geom_bond_atom_site_label_2
_geom_bond_distance
_geom_bond_site_symmetry_2
Pb1 I2 3.1737(5) .
Pb1 I2 3.1737(5) 17_556
Pb1 I2 3.1737(5) 27_545
Pb1 I2 3.1737(5) 11_455
Pb1 I1 3.17370(13) 17_556
Pb1 I1 3.17370(13) .
I1 Pb1 3.17370(13) 3
I2 Pb1 3.1737(5) 11
C1 N1 1.51(3) .
C1 H1 0.94(11) .
C1 H2 1.01(10) .
C1 H3 0.89(10) .
N1 H4 0.98(13) .
N1 H5 0.83(10) .
N1 H6 0.92(11) .

loop_
_geom_torsion_atom_site_label_1
_geom_torsion_atom_site_label_2
_geom_torsion_atom_site_label_3
_geom_torsion_atom_site_label_4
_geom_torsion
_geom_torsion_site_symmetry_1
_geom_torsion_site_symmetry_4
I2 Pb1 I1 Pb1 0.0 . 3
I2 Pb1 I1 Pb1 0.0 17_556 3
I2 Pb1 I1 Pb1 0.0 27_545 3
I2 Pb1 I1 Pb1 0.0 11_455 3
I1 Pb1 I1 Pb1 0.0 17_556 3
I2 Pb1 I2 Pb1 0.0 17_556 11
I2 Pb1 I2 Pb1 180.0 27_545 11
I2 Pb1 I2 Pb1 0.0 11_455 11
I1 Pb1 I2 Pb1 -90.0 17_556 11
I1 Pb1 I2 Pb1 90.0 . 11
